data_2209865
loop_
_publ_author_name
'Ar\?ic\?i, Cengiz'

_publ_section_title '[<i>N</i>,<i>N</i>'-Bis(1-benzoylisopropylidene)propane-1,3-diamine(2{-})]copper(II)'
_journal_coeditor_code HG2065
_journal_issue 8
_journal_name_full 'Acta Crystallographica Section E'
_journal_page_first m1950
_journal_page_last m1951
_journal_paper_doi 10.1107/S1600536806028315
_journal_volume 62
_journal_year 2006
_chemical_formula_iupac '[Cu (C23 H24 N2 O2)]'
_chemical_formula_moiety 'C23 H24 Cu N2 O2'
_chemical_formula_sum 'C23 H24 Cu N2 O2'
_chemical_formula_weight 423.99
_chemical_name_systematic '[N,N'-Bis(1-benzoylisopropylidene)propane-1,3-diamine(2-)]copper(II)'
_space_group_IT_number 15
_symmetry_cell_setting monoclinic
_symmetry_space_group_name_Hall '-C 2yc'
_symmetry_space_group_name_H-M 'C 1 2/c 1'
_atom_sites_solution_hydrogens geom
_atom_sites_solution_primary direct
_atom_sites_solution_secondary difmap
_audit_creation_method SHELXL-97
_cell_angle_alpha 90.00
_cell_angle_beta 102.113(3)
_cell_angle_gamma 90.00
_cell_formula_units_Z 8
_cell_length_a 24.2385(12)
_cell_length_b 8.3306(13)
_cell_length_c 20.1928(14)
_cell_measurement_reflns_used 25
_cell_measurement_temperature 100(2)
_cell_measurement_theta_max 18.07
_cell_measurement_theta_min 10.78
_cell_volume 3986.6(7)
_computing_cell_refinement 'CAD-4 EXPRESS'
_computing_data_collection 'CAD-4 EXPRESS (Enraf--Nonius, 1993)'
_computing_data_reduction 'CAD-4 EXPRESS'
_computing_molecular_graphics 'PLATON (Spek, 2003)'
_computing_publication_material 'WinGX (Farrugia, 1999)'
_computing_structure_refinement 'SHELXL97 (Sheldrick, 1997)'
_computing_structure_solution 'SHELXS97 (Sheldrick, 1997)'
_diffrn_ambient_temperature 100(2)
_diffrn_measured_fraction_theta_full 0.988
_diffrn_measured_fraction_theta_max 0.988
_diffrn_measurement_device_type 'Enraf--Nonius CAD-4'
_diffrn_measurement_method \w/2\q
_diffrn_radiation_monochromator graphite
_diffrn_radiation_source 'fine-focus sealed tube'
_diffrn_radiation_type MoK\a
_diffrn_radiation_wavelength 0.71073
_diffrn_reflns_av_R_equivalents 0.0288
_diffrn_reflns_av_sigmaI/netI 0.0217
_diffrn_reflns_limit_h_max 0
_diffrn_reflns_limit_h_min -30
_diffrn_reflns_limit_k_max 0
_diffrn_reflns_limit_k_min -10
_diffrn_reflns_limit_l_max 25
_diffrn_reflns_limit_l_min -25
_diffrn_reflns_number 4331
_diffrn_reflns_theta_full 26.81
_diffrn_reflns_theta_max 26.81
_diffrn_reflns_theta_min 2.59
_diffrn_standards_decay_% 0.028
_diffrn_standards_interval_time 120
_diffrn_standards_number 3
_exptl_absorpt_coefficient_mu 1.116
_exptl_absorpt_correction_T_max 0.800
_exptl_absorpt_correction_T_min 0.723
_exptl_absorpt_correction_type psi-scan
_exptl_absorpt_process_details 'empirical via \y scans (MolEN; Fair, 1990)'
_exptl_crystal_colour 'dark green'
_exptl_crystal_density_diffrn 1.413
_exptl_crystal_density_method 'not measured'
_exptl_crystal_description prism
_exptl_crystal_F_000 1768
_exptl_crystal_size_max 0.30
_exptl_crystal_size_mid 0.25
_exptl_crystal_size_min 0.20
_refine_diff_density_max 0.690
_refine_diff_density_min -0.364
_refine_ls_extinction_method none
_refine_ls_goodness_of_fit_ref 1.036
_refine_ls_hydrogen_treatment constr
_refine_ls_matrix_type full
_refine_ls_number_parameters 253
_refine_ls_number_reflns 4228
_refine_ls_number_restraints 0
_refine_ls_restrained_S_all 1.036
_refine_ls_R_factor_all 0.0492
_refine_ls_R_factor_gt 0.0352
_refine_ls_shift/su_max 0.003
_refine_ls_shift/su_mean 0.000
_refine_ls_structure_factor_coef Fsqd
_refine_ls_weighting_details 'calc w=1/[\s^2^(Fo^2^)+(0.0654P)^2^+1.7129P] where P=(Fo^2^+2Fc^2^)/3'
_refine_ls_weighting_scheme calc
_refine_ls_wR_factor_gt 0.0941
_refine_ls_wR_factor_ref 0.1019
_reflns_number_gt 3509
_reflns_number_total 4228
_reflns_threshold_expression I>2\s(I)
_cod_data_source_file hg2065.cif
_cod_data_source_block I
_cod_original_sg_symbol_H-M 'C 2/c'
_cod_database_code 2209865
_cod_database_fobs_code 2209865

loop_
_symmetry_equiv_pos_as_xyz
'x, y, z'
'-x, y, -z+1/2'
'x+1/2, y+1/2, z'
'-x+1/2, y+1/2, -z+1/2'
'-x, -y, -z'
'x, -y, z-1/2'
'-x+1/2, -y+1/2, -z'
'x+1/2, -y+1/2, z-1/2'

loop_
_atom_site_type_symbol
_atom_site_label
_atom_site_fract_x
_atom_site_fract_y
_atom_site_fract_z
_atom_site_U_iso_or_equiv
_atom_site_adp_type
_atom_site_calc_flag
_atom_site_refinement_flags
_atom_site_occupancy
C C1 0.72630(8) 0.3766(2) 0.40599(10) 0.0369(4) Uani d . 1
C C2 0.69255(9) 0.3884(3) 0.45250(10) 0.0401(4) Uani d . 1
H H2 0.6582 0.3344 0.4434 0.048 Uiso calc R 1
C C3 0.70673(9) 0.4782(2) 0.51383(11) 0.0392(4) Uani d . 1
C C4 0.65857(11) 0.5121(3) 0.54835(13) 0.0540(6) Uani d . 1
H H4A 0.6721 0.5731 0.5888 0.081 Uiso calc R 1
H H4B 0.6429 0.4126 0.5598 0.081 Uiso calc R 1
H H4C 0.6300 0.5723 0.5184 0.081 Uiso calc R 1
C C5 0.76308(10) 0.6456(3) 0.59658(11) 0.0469(5) Uani d . 1
H H5A 0.7555 0.5865 0.6351 0.056 Uiso calc R 1
H H5B 0.7352 0.7303 0.5860 0.056 Uiso calc R 1
C C6 0.82064(11) 0.7198(3) 0.61565(12) 0.0523(6) Uani d . 1
H H6A 0.8202 0.8009 0.6500 0.063 Uiso calc R 1
H H6B 0.8290 0.7732 0.5762 0.063 Uiso calc R 1
C C7 0.86687(11) 0.6020(3) 0.64197(11) 0.0503(5) Uani d . 1
H H7A 0.9002 0.6598 0.6648 0.060 Uiso calc R 1
H H7B 0.8551 0.5322 0.6749 0.060 Uiso calc R 1
C C8 0.96884(11) 0.4361(4) 0.66733(12) 0.0624(7) Uani d . 1
H H8A 0.9515 0.4961 0.6981 0.094 Uiso calc R 1
H H8B 1.0037 0.4864 0.6637 0.094 Uiso calc R 1
H H8C 0.9761 0.3286 0.6839 0.094 Uiso calc R 1
C C9 0.92976(9) 0.4317(3) 0.59849(10) 0.0448(5) Uani d . 1
C C10 0.95053(9) 0.3472(3) 0.54806(11) 0.0499(5) Uani d . 1
H H10 0.9815 0.2803 0.5623 0.060 Uiso calc R 1
C C11 0.92857(9) 0.3564(3) 0.48007(11) 0.0454(5) Uani d . 1
C C12 0.95562(9) 0.2693(3) 0.43055(11) 0.0461(5) Uani d . 1
C C13 1.00884(11) 0.2011(4) 0.44794(13) 0.0620(7) Uani d . 1
H H13 1.0308 0.2190 0.4909 0.074 Uiso calc R 1
C C14 1.02979(12) 0.1071(4) 0.40263(15) 0.0703(8) Uani d . 1
H H14 1.0652 0.0600 0.4157 0.084 Uiso calc R 1
C C15 0.99884(13) 0.0830(4) 0.33891(15) 0.0679(7) Uani d . 1
H H15 1.0129 0.0186 0.3086 0.081 Uiso calc R 1
C C16 0.94642(13) 0.1547(4) 0.31936(13) 0.0673(7) Uani d . 1
H H16 0.9256 0.1406 0.2755 0.081 Uiso calc R 1
C C17 0.92501(10) 0.2474(4) 0.36513(12) 0.0549(6) Uani d . 1
H H17 0.8898 0.2954 0.3518 0.066 Uiso calc R 1
C C18 0.70409(9) 0.3082(2) 0.33691(10) 0.0392(4) Uani d . 1
C C19 0.74065(11) 0.2271(3) 0.30401(11) 0.0493(5) Uani d . 1
H H19 0.7785 0.2174 0.3250 0.059 Uiso calc R 1
C C20 0.72177(13) 0.1604(3) 0.24048(12) 0.0620(7) Uani d . 1
H H20 0.7466 0.1030 0.2201 0.074 Uiso calc R 1
C C21 0.66659(14) 0.1787(4) 0.20751(12) 0.0664(8) Uani d . 1
H H21 0.6539 0.1343 0.1648 0.080 Uiso calc R 1
C C22 0.63032(13) 0.2634(4) 0.23838(13) 0.0673(8) Uani d . 1
H H22 0.5931 0.2782 0.2158 0.081 Uiso calc R 1
C C23 0.64843(10) 0.3272(3) 0.30290(12) 0.0525(6) Uani d . 1
H H23 0.6232 0.3828 0.3233 0.063 Uiso calc R 1
N N1 0.75707(8) 0.5362(2) 0.53802(9) 0.0388(4) Uani d . 1
N N2 0.88097(8) 0.5040(2) 0.58728(9) 0.0413(4) Uani d . 1
O O1 0.77796(6) 0.4231(2) 0.41587(7) 0.0456(4) Uani d . 1
O O2 0.88330(7) 0.4344(3) 0.45414(8) 0.0589(5) Uani d . 1
Cu Cu 0.824123(10) 0.47615(3) 0.502480(11) 0.03686(10) Uani d . 1

loop_
_atom_site_aniso_label
_atom_site_aniso_U_11
_atom_site_aniso_U_22
_atom_site_aniso_U_33
_atom_site_aniso_U_12
_atom_site_aniso_U_13
_atom_site_aniso_U_23
C1 0.0417(10) 0.0296(10) 0.0373(10) 0.0052(8) 0.0034(8) 0.0052(8)
C2 0.0424(10) 0.0346(11) 0.0428(11) 0.0057(8) 0.0079(8) 0.0036(8)
C3 0.0487(12) 0.0322(10) 0.0382(10) 0.0105(8) 0.0126(9) 0.0084(8)
C4 0.0556(14) 0.0634(16) 0.0467(13) 0.0065(11) 0.0190(11) 0.0026(11)
C5 0.0651(14) 0.0364(11) 0.0413(11) 0.0084(10) 0.0159(10) -0.0020(9)
C6 0.0798(16) 0.0332(11) 0.0456(12) -0.0022(11) 0.0167(11) -0.0043(9)
C7 0.0629(14) 0.0495(13) 0.0368(11) -0.0052(11) 0.0063(10) -0.0053(9)
C8 0.0521(14) 0.088(2) 0.0409(12) -0.0028(13) -0.0033(10) -0.0022(13)
C9 0.0464(12) 0.0515(13) 0.0331(10) -0.0063(10) 0.0003(8) 0.0023(9)
C10 0.0412(11) 0.0616(15) 0.0438(12) 0.0057(10) 0.0022(9) 0.0005(10)
C11 0.0362(10) 0.0565(14) 0.0430(11) -0.0035(9) 0.0072(8) 0.0019(10)
C12 0.0381(11) 0.0569(14) 0.0441(11) -0.0040(9) 0.0104(9) 0.0007(10)
C13 0.0469(13) 0.086(2) 0.0517(13) 0.0076(13) 0.0081(10) -0.0050(13)
C14 0.0595(15) 0.092(2) 0.0628(16) 0.0198(15) 0.0194(13) 0.0034(15)
C15 0.0740(18) 0.0759(19) 0.0600(16) 0.0083(15) 0.0285(14) -0.0073(14)
C16 0.0710(17) 0.086(2) 0.0443(13) -0.0023(15) 0.0107(12) -0.0099(13)
C17 0.0442(12) 0.0755(17) 0.0452(12) -0.0005(11) 0.0100(10) 0.0008(12)
C18 0.0486(11) 0.0305(10) 0.0378(10) -0.0011(8) 0.0075(8) 0.0050(8)
C19 0.0597(14) 0.0456(13) 0.0442(11) 0.0026(10) 0.0150(10) 0.0012(10)
C20 0.093(2) 0.0522(15) 0.0483(13) -0.0070(14) 0.0320(14) -0.0042(11)
C21 0.096(2) 0.0662(17) 0.0371(12) -0.0281(15) 0.0135(13) -0.0050(11)
C22 0.0665(17) 0.0749(19) 0.0516(14) -0.0178(14) -0.0077(12) 0.0010(13)
C23 0.0512(13) 0.0555(14) 0.0475(12) 0.0001(11) 0.0029(10) 0.0005(11)
N1 0.0496(10) 0.0326(9) 0.0348(8) 0.0081(7) 0.0101(7) 0.0034(7)
N2 0.0473(10) 0.0422(10) 0.0328(9) -0.0044(7) 0.0049(7) -0.0013(7)
O1 0.0428(8) 0.0586(10) 0.0352(7) -0.0027(7) 0.0078(6) -0.0029(7)
O2 0.0468(9) 0.0946(14) 0.0351(8) 0.0191(9) 0.0087(7) 0.0047(8)
Cu 0.04088(16) 0.03881(16) 0.03006(15) 0.00387(10) 0.00555(10) 0.00136(9)

loop_
_atom_type_symbol
_atom_type_description
_atom_type_scat_dispersion_real
_atom_type_scat_dispersion_imag
_atom_type_scat_source
C C 0.0033 0.0016 'International Tables Vol C Tables 4.2.6.8 and 6.1.1.4'
H H 0.0000 0.0000 'International Tables Vol C Tables 4.2.6.8 and 6.1.1.4'
N N 0.0061 0.0033 'International Tables Vol C Tables 4.2.6.8 and 6.1.1.4'
O O 0.0106 0.0060 'International Tables Vol C Tables 4.2.6.8 and 6.1.1.4'
Cu Cu 0.3201 1.2651 'International Tables Vol C Tables 4.2.6.8 and 6.1.1.4'

loop_
_geom_angle_atom_site_label_1
_geom_angle_atom_site_label_2
_geom_angle_atom_site_label_3
_geom_angle
_geom_angle_publ_flag
O1 C1 C2 124.98(19) ?
O1 C1 C18 114.01(17) ?
C2 C1 C18 121.00(19) ?
C1 C2 C3 124.2(2) ?
C1 C2 H2 117.9 ?
C3 C2 H2 117.9 ?
N1 C3 C2 123.66(19) ?
N1 C3 C4 120.7(2) ?
C2 C3 C4 115.6(2) ?
C3 C4 H4A 109.5 ?
C3 C4 H4B 109.5 ?
H4A C4 H4B 109.5 ?
C3 C4 H4C 109.5 ?
H4A C4 H4C 109.5 ?
H4B C4 H4C 109.5 ?
N1 C5 C6 112.97(18) ?
N1 C5 H5A 109.0 ?
C6 C5 H5A 109.0 ?
N1 C5 H5B 109.0 ?
C6 C5 H5B 109.0 ?
H5A C5 H5B 107.8 ?
C5 C6 C7 114.0(2) ?
C5 C6 H6A 108.8 ?
C7 C6 H6A 108.8 ?
C5 C6 H6B 108.8 ?
C7 C6 H6B 108.8 ?
H6A C6 H6B 107.7 ?
N2 C7 C6 111.79(18) ?
N2 C7 H7A 109.3 ?
C6 C7 H7A 109.3 ?
N2 C7 H7B 109.3 ?
C6 C7 H7B 109.3 ?
H7A C7 H7B 107.9 ?
C9 C8 H8A 109.5 ?
C9 C8 H8B 109.5 ?
H8A C8 H8B 109.5 ?
C9 C8 H8C 109.5 ?
H8A C8 H8C 109.5 ?
H8B C8 H8C 109.5 ?
N2 C9 C10 123.48(19) ?
N2 C9 C8 121.3(2) ?
C10 C9 C8 115.2(2) ?
C11 C10 C9 124.9(2) ?
C11 C10 H10 117.5 ?
C9 C10 H10 117.5 ?
O2 C11 C10 123.8(2) ?
O2 C11 C12 115.40(19) ?
C10 C11 C12 120.8(2) ?
C17 C12 C13 118.2(2) ?
C17 C12 C11 118.7(2) ?
C13 C12 C11 123.1(2) ?
C14 C13 C12 121.1(2) ?
C14 C13 H13 119.4 ?
C12 C13 H13 119.4 ?
C15 C14 C13 120.3(3) ?
C15 C14 H14 119.9 ?
C13 C14 H14 119.9 ?
C14 C15 C16 119.8(3) ?
C14 C15 H15 120.1 ?
C16 C15 H15 120.1 ?
C15 C16 C17 120.0(2) ?
C15 C16 H16 120.0 ?
C17 C16 H16 120.0 ?
C12 C17 C16 120.6(2) ?
C12 C17 H17 119.7 ?
C16 C17 H17 119.7 ?
C23 C18 C19 118.0(2) ?
C23 C18 C1 122.6(2) ?
C19 C18 C1 119.3(2) ?
C20 C19 C18 121.2(2) ?
C20 C19 H19 119.4 ?
C18 C19 H19 119.4 ?
C21 C20 C19 120.3(3) ?
C21 C20 H20 119.9 ?
C19 C20 H20 119.9 ?
C20 C21 C22 119.2(2) ?
C20 C21 H21 120.4 ?
C22 C21 H21 120.4 ?
C21 C22 C23 121.0(3) ?
C21 C22 H22 119.5 ?
C23 C22 H22 119.5 ?
C18 C23 C22 120.2(3) ?
C18 C23 H23 119.9 ?
C22 C23 H23 119.9 ?
C3 N1 C5 117.07(18) ?
C3 N1 Cu 123.04(14) ?
C5 N1 Cu 119.83(15) ?
C9 N2 C7 118.12(19) ?
C9 N2 Cu 122.61(15) ?
C7 N2 Cu 119.16(15) ?
C1 O1 Cu 124.98(13) ?
C11 O2 Cu 123.08(14) ?
O1 Cu O2 81.40(7) yes
O1 Cu N2 170.07(7) yes
O2 Cu N2 90.14(8) yes
O1 Cu N1 91.29(7) yes
O2 Cu N1 170.53(7) yes
N2 Cu N1 97.64(8) yes

loop_
_geom_bond_atom_site_label_1
_geom_bond_atom_site_label_2
_geom_bond_distance
_geom_bond_publ_flag
C1 O1 1.285(2) ?
C1 C2 1.372(3) ?
C1 C18 1.499(3) ?
C2 C3 1.426(3) ?
C2 H2 0.9300 ?
C3 N1 1.308(3) ?
C3 C4 1.507(3) ?
C4 H4A 0.9600 ?
C4 H4B 0.9600 ?
C4 H4C 0.9600 ?
C5 N1 1.476(3) ?
C5 C6 1.500(4) ?
C5 H5A 0.9700 ?
C5 H5B 0.9700 ?
C6 C7 1.501(4) ?
C6 H6A 0.9700 ?
C6 H6B 0.9700 ?
C7 N2 1.470(3) ?
C7 H7A 0.9700 ?
C7 H7B 0.9700 ?
C8 C9 1.509(3) ?
C8 H8A 0.9600 ?
C8 H8B 0.9600 ?
C8 H8C 0.9600 ?
C9 N2 1.304(3) ?
C9 C10 1.415(3) ?
C10 C11 1.367(3) ?
C10 H10 0.9300 ?
C11 O2 1.288(3) ?
C11 C12 1.494(3) ?
C12 C17 1.385(3) ?
C12 C13 1.385(3) ?
C13 C14 1.380(4) ?
C13 H13 0.9300 ?
C14 C15 1.361(4) ?
C14 H14 0.9300 ?
C15 C16 1.384(4) ?
C15 H15 0.9300 ?
C16 C17 1.386(4) ?
C16 H16 0.9300 ?
C17 H17 0.9300 ?
C18 C23 1.388(3) ?
C18 C19 1.389(3) ?
C19 C20 1.385(3) ?
C19 H19 0.9300 ?
C20 C21 1.372(4) ?
C20 H20 0.9300 ?
C21 C22 1.374(5) ?
C21 H21 0.9300 ?
C22 C23 1.390(4) ?
C22 H22 0.9300 ?
C23 H23 0.9300 ?
N1 Cu 1.9740(18) yes
N2 Cu 1.9735(18) yes
O1 Cu 1.9196(15) yes
O2 Cu 1.9285(16) yes

loop_
_geom_torsion_atom_site_label_1
_geom_torsion_atom_site_label_2
_geom_torsion_atom_site_label_3
_geom_torsion_atom_site_label_4
_geom_torsion
O1 C1 C2 C3 11.2(3)
C18 C1 C2 C3 -167.75(18)
C1 C2 C3 N1 -12.1(3)
C1 C2 C3 C4 164.4(2)
N1 C5 C6 C7 -66.3(3)
C5 C6 C7 N2 74.8(3)
N2 C9 C10 C11 13.7(4)
C8 C9 C10 C11 -165.2(2)
C9 C10 C11 O2 -5.6(4)
C9 C10 C11 C12 176.5(2)
O2 C11 C12 C17 -14.4(3)
C10 C11 C12 C17 163.7(2)
O2 C11 C12 C13 169.4(3)
C10 C11 C12 C13 -12.6(4)
C17 C12 C13 C14 -3.3(4)
C11 C12 C13 C14 173.0(3)
C12 C13 C14 C15 1.8(5)
C13 C14 C15 C16 0.7(5)
C14 C15 C16 C17 -1.6(5)
C13 C12 C17 C16 2.4(4)
C11 C12 C17 C16 -174.0(3)
C15 C16 C17 C12 0.0(5)
O1 C1 C18 C23 -145.9(2)
C2 C1 C18 C23 33.2(3)
O1 C1 C18 C19 31.8(3)
C2 C1 C18 C19 -149.1(2)
C23 C18 C19 C20 -3.0(3)
C1 C18 C19 C20 179.3(2)
C18 C19 C20 C21 2.5(4)
C19 C20 C21 C22 -0.2(4)
C20 C21 C22 C23 -1.5(4)
C19 C18 C23 C22 1.3(4)
C1 C18 C23 C22 178.9(2)
C21 C22 C23 C18 1.0(4)
C2 C3 N1 C5 171.49(19)
C4 C3 N1 C5 -4.8(3)
C2 C3 N1 Cu -11.4(3)
C4 C3 N1 Cu 172.36(15)
C6 C5 N1 C3 -173.62(19)
C6 C5 N1 Cu 9.1(2)
C10 C9 N2 C7 -173.6(2)
C8 C9 N2 C7 5.2(3)
C10 C9 N2 Cu 10.2(3)
C8 C9 N2 Cu -171.01(19)
C6 C7 N2 C9 160.4(2)
C6 C7 N2 Cu -23.3(3)
C2 C1 O1 Cu 14.0(3)
C18 C1 O1 Cu -167.02(13)
C10 C11 O2 Cu -25.7(4)
C12 C11 O2 Cu 152.26(17)
C1 O1 Cu O2 159.05(19)
C1 O1 Cu N1 -27.00(18)
C11 O2 Cu O1 -138.4(2)
C11 O2 Cu N2 36.3(2)
C9 N2 Cu O2 -28.45(19)
C7 N2 Cu O2 155.42(17)
C9 N2 Cu N1 156.96(18)
C7 N2 Cu N1 -19.17(17)
C3 N1 Cu O1 25.35(16)
C5 N1 Cu O1 -157.58(15)
C3 N1 Cu N2 -150.31(16)
C5 N1 Cu N2 26.77(16)
